data_1572976
loop_
_publ_author_name
'Fu, Shijie'
'Jia, Hao'
'Meng, Xinmiao'
'Wang, Chengyuan'
'Li, Qian'
'Li, Lei'
'Yang, Jiaxiang'
'Niu, Helin'

_publ_section_title
;
 Fine-tuning the molecular conformation and packing structures of
 coumarin-based luminogens to achieve distinct piezochromic properties
 upon mechanical grinding and under hydrostatic pressures.
;
_journal_name_full 'Materials horizons'
_journal_paper_doi 10.1039/d4mh01343c
_journal_year 2024
_chemical_formula_moiety 'C20 H21 N O3'
_chemical_formula_sum 'C20 H21 N O3'
_chemical_formula_weight 323.38
_space_group_crystal_system monoclinic
_space_group_IT_number 14
_space_group_name_Hall '-P 2yn'
_space_group_name_H-M_alt 'P 1 21/n 1'
_atom_sites_solution_hydrogens geom
_atom_sites_solution_primary dual
_audit_creation_date 2024-10-12
_audit_creation_method
;
Olex2 1.5
(compiled 2022.04.07 svn.rca3783a0 for OlexSys, GUI svn.r6498)
;
_audit_update_record
;
2024-10-13 deposited with the CCDC.	2024-10-22 downloaded from the CCDC.
;
_cell_angle_alpha 90
_cell_angle_beta 90.73(2)
_cell_angle_gamma 90
_cell_formula_units_Z 4
_cell_length_a 6.4917(18)
_cell_length_b 19.911(6)
_cell_length_c 12.759(4)
_cell_measurement_reflns_used 1362
_cell_measurement_temperature 150
_cell_measurement_theta_max 30.04
_cell_measurement_theta_min 4.01
_cell_volume 1649.0(9)
_computing_cell_refinement
;
X-Area Recipe 1.33.0.0 (STOE, 2015)
;
_computing_data_collection
;
X-Area Pilatus3_SV 1.31.153.0 (STOE, 2018)
;
_computing_data_reduction
;
X-Area Integrate 1.74.2.0 (STOE, 2018)
X-Area LANA 1.75.3.0 (STOE, 2018)
;
_computing_molecular_graphics 'Olex2 1.5 (Dolomanov et al., 2009)'
_computing_publication_material
;
STOE & Cie GmbH, X-Area, software package for collecting single-crystal or
multi-domain crystal data on STOE area-detector diffractometers, for image 
processing, for the correction and scaling of reflection intensities and 
for outlier rejection, version 1.86, Darmstadt 2018
;
_computing_structure_refinement 'SHELXL 2018/3 (Sheldrick, 2015)'
_computing_structure_solution 'SHELXT 2014/5 (Sheldrick, 2014)'
_diffrn_ambient_temperature 150
_diffrn_detector Pilatus300K
_diffrn_detector_area_resol_mean 5.81
_diffrn_detector_type 'DECTRIS PILATUS 300K'
_diffrn_measured_fraction_theta_full 0.985
_diffrn_measured_fraction_theta_max 0.978
_diffrn_measurement_details
;
 1827 frames, detector distance = 50 mm
;
_diffrn_measurement_device 'Eulerian 4-circle diffractometer'
_diffrn_measurement_device_type 'STOE STADIVARI'
_diffrn_measurement_method 'rotation method, \w scans'
_diffrn_radiation_collimation '1.2 mm, 0.6 diameter'
_diffrn_radiation_monochromator 'Graded multilayer mirror'
_diffrn_radiation_polarisn_norm 270
_diffrn_radiation_probe x-ray
_diffrn_radiation_type 'Cu K\a'
_diffrn_radiation_wavelength 1.54186
_diffrn_reflns_av_R_equivalents 0.0273
_diffrn_reflns_av_unetI/netI 0.0238
_diffrn_reflns_Laue_measured_fraction_full 0.985
_diffrn_reflns_Laue_measured_fraction_max 0.978
_diffrn_reflns_limit_h_max 7
_diffrn_reflns_limit_h_min -5
_diffrn_reflns_limit_k_max 23
_diffrn_reflns_limit_k_min -23
_diffrn_reflns_limit_l_max 12
_diffrn_reflns_limit_l_min -15
_diffrn_reflns_number 14629
_diffrn_reflns_point_group_measured_fraction_full 0.985
_diffrn_reflns_point_group_measured_fraction_max 0.978
_diffrn_reflns_theta_full 67.686
_diffrn_reflns_theta_max 68.292
_diffrn_reflns_theta_min 4.116
_diffrn_source 'GeniX 3D HF Cu'
_diffrn_source_current 0.600
_diffrn_source_power 0.030
_diffrn_source_voltage 50
_exptl_absorpt_coefficient_mu 0.703
_exptl_absorpt_correction_T_max 1.0000
_exptl_absorpt_correction_T_min 0.3133
_exptl_absorpt_correction_type multi-scan
_exptl_absorpt_process_details
;
STOE LANA, absorption correction by scaling of reflection intensities.
J. Koziskova, F. Hahn, J. Richter, J. Kozisek, "Comparison of different
absorption corrections on the model structure of tetrakis(\m~2~-acetato)-
diaqua-di-copper(II)", Acta Chimica Slovaca, vol. 9, no. 2, 2016, pp. 136 - 140.
;
_exptl_crystal_colour Yellow
_exptl_crystal_density_diffrn 1.303
_exptl_crystal_density_method 'not measured'
_exptl_crystal_description Block
_exptl_crystal_F_000 688
_exptl_crystal_size_max 0.5
_exptl_crystal_size_mid 0.3
_exptl_crystal_size_min 0.1
_refine_diff_density_max 0.132
_refine_diff_density_min -0.172
_refine_diff_density_rms 0.038
_refine_ls_extinction_method none
_refine_ls_goodness_of_fit_ref 1.017
_refine_ls_hydrogen_treatment constr
_refine_ls_matrix_type full
_refine_ls_number_parameters 220
_refine_ls_number_reflns 2958
_refine_ls_number_restraints 0
_refine_ls_restrained_S_all 1.017
_refine_ls_R_factor_all 0.0517
_refine_ls_R_factor_gt 0.0343
_refine_ls_shift/su_max 0.001
_refine_ls_shift/su_mean 0.000
_refine_ls_structure_factor_coef Fsqd
_refine_ls_weighting_details 'w=1/[\s^2^(Fo^2^)+(0.0469P)^2^+0.1531P] where P=(Fo^2^+2Fc^2^)/3'
_refine_ls_weighting_scheme calc
_refine_ls_wR_factor_gt 0.0788
_refine_ls_wR_factor_ref 0.0857
_reflns_Friedel_coverage 0.000
_reflns_number_gt 2248
_reflns_number_total 2958
_reflns_threshold_expression 'I > 2\s(I)'
_cod_data_source_file d4mh01343c3.cif
_cod_data_source_block 2
_cod_original_cell_volume 1649.0(8)
_cod_database_code 1572976
_shelx_shelxl_version_number 2018/3
_shelx_space_group_comment
;
The symmetry employed for this shelxl refinement is uniquely defined
by the following loop, which should always be used as a source of
symmetry information in preference to the above space-group names.
They are only intended as comments.
;
_olex2_refinement_description
;
1. Fixed Uiso
 At 1.2 times of:
  All C(H) groups, All C(H,H) groups
 At 1.5 times of:
  All C(H,H,H) groups
2.a Secondary CH2 refined with riding coordinates:
 C00K(H00D,H00F), C00L(H00K,H00L)
2.b Aromatic/amide H refined with riding coordinates:
 C00A(H00A), C00B(H00B), C00C(H00C), C00E(H00E), C00G(H00G), C00H(H00H),
 C00I(H00I), C00J(H00J)
2.c Idealised Me refined as rotating group:
 C00M(H00M,H00N,H00O), C00N(H00P,H00Q,H00R), C00O(H00S,H00T,H00U)
;
_olex2_submission_special_instructions 'No special instructions were received'
_stoe_detector_distance '50.0 mm'
_stoe_detector_pixelsize_x '0.172 mm'
_stoe_detector_pixelsize_y '0.172 mm'
_stoe_detector_size_x '8.4 cm'
_stoe_detector_size_y '10.6 cm'
_stoe_evaluation_integration_a 6.0
_stoe_evaluation_integration_b 0.5
_stoe_evaluation_integration_ems 0.020
_stoe_evaluation_lana_bis_l_even_max -
_stoe_evaluation_lana_bis_l_odd_max -
_stoe_evaluation_lana_bos_l_even_max 4
_stoe_evaluation_lana_bos_l_odd_max 1
_stoe_evaluation_lana_completeness 94.9
_stoe_evaluation_lana_dxs_max_order 3
_stoe_evaluation_lana_dys_max_order 3
_stoe_evaluation_lana_fs_max_order 3
_stoe_evaluation_lana_max_2theta_available 137.1
_stoe_evaluation_lana_max_2theta_desired 137.1
_stoe_evaluation_lana_mean_redundancy 2.4
_stoe_evaluation_lana_number_refls_after_or 13590
_stoe_evaluation_lana_number_refls_outliers 1742
_stoe_evaluation_lana_number_refls_total 15332
_stoe_evaluation_lana_number_refls_unique 5776
_stoe_evaluation_lana_number_refls_written 13590
_stoe_evaluation_lana_or_c1 0.035
_stoe_evaluation_lana_or_c2 0
_stoe_evaluation_lana_or_c3 0
_stoe_evaluation_lana_or_c4 0.7
_stoe_evaluation_lana_point_group -1
_stoe_evaluation_lana_table
;
#----------------------------------------------------------------------------
2Theta          15.1   29.5   43.9   58.3   72.7   87.1  101.5  115.9  130.3
#----------------------------------------------------------------------------
<Resolution>    5.11   2.90   2.03   1.54   1.29   1.12   1.00   0.91   0.86
N(total)         111    347    673   1662   3455   2850   2725   2325   1184
<Redundancy>     2.0    1.8    1.7    2.5    3.4    2.6    2.3    2.0    1.7
Complet. [%%]   100.0   96.8   97.9   99.1  100.0   99.9   99.3   97.8   72.6
<I/sigma>      151.8   89.0   40.0   19.3   14.2   13.6    9.7    6.9    7.2
R(int)         0.007  0.009  0.016  0.020  0.021  0.021  0.030  0.047  0.048
#----------------------------------------------------------------------------
;
_stoe_measurement_identifier 2
_stoe_measurement_max_exposure_per_frame '3.0 s'
_stoe_measurement_mean_exposure_per_frame '2.5 s'
_stoe_measurement_min_exposure_per_frame '1.0 s'
_stoe_measurement_total_exposure_time '74 min'
_stoe_measurement_total_frame_number 1760
_stoe_measurement_total_run_number 27
_stoe_measurement_tube_power '30.0 W'

loop_
_space_group_symop_operation_xyz
'x, y, z'
'-x+1/2, y+1/2, -z+1/2'
'-x, -y, -z'
'x-1/2, -y-1/2, z-1/2'

loop_
_atom_site_label
_atom_site_type_symbol
_atom_site_fract_x
_atom_site_fract_y
_atom_site_fract_z
_atom_site_U_iso_or_equiv
_atom_site_adp_type
_atom_site_occupancy
_atom_site_site_symmetry_order
_atom_site_calc_flag
_atom_site_refinement_flags_posn
_atom_site_refinement_flags_adp
_atom_site_refinement_flags_occupancy
_atom_site_disorder_assembly
_atom_site_disorder_group
O001 O 0.40456(14) 0.60754(4) 0.52052(7) 0.0251(2) Uani 1 1 d . . . . .
O002 O 0.26458(15) 0.56490(5) 0.66031(7) 0.0326(2) Uani 1 1 d . . . . .
O003 O 0.76106(16) 0.40796(5) 1.02438(7) 0.0355(3) Uani 1 1 d . . . . .
N004 N 0.66151(18) 0.72354(6) 0.22392(9) 0.0294(3) Uani 1 1 d . . . . .
C005 C 0.6220(2) 0.54054(6) 0.63744(10) 0.0228(3) Uani 1 1 d . . . . .
C006 C 0.5686(2) 0.62204(6) 0.45775(10) 0.0230(3) Uani 1 1 d . . . . .
C007 C 0.4215(2) 0.56932(6) 0.61089(10) 0.0236(3) Uani 1 1 d . . . . .
C008 C 0.6496(2) 0.50327(6) 0.73735(10) 0.0235(3) Uani 1 1 d . . . . .
C009 C 0.7612(2) 0.59498(6) 0.48208(10) 0.0242(3) Uani 1 1 d . . . . .
C00A C 0.7807(2) 0.55362(6) 0.57237(10) 0.0245(3) Uani 1 1 d . . . . .
H00A H 0.911181 0.534177 0.587939 0.029 Uiso 1 1 calc R U . . .
C00B C 0.5309(2) 0.66423(6) 0.37441(10) 0.0253(3) Uani 1 1 d . . . . .
H00B H 0.396024 0.681084 0.361684 0.030 Uiso 1 1 calc R U . . .
C00C C 0.4908(2) 0.46858(6) 0.78620(10) 0.0262(3) Uani 1 1 d . . . . .
H00C H 0.358377 0.467302 0.753744 0.031 Uiso 1 1 calc R U . . .
C00D C 0.6925(2) 0.68224(6) 0.30835(10) 0.0256(3) Uani 1 1 d . . . . .
C00E C 0.8430(2) 0.50281(7) 0.78764(10) 0.0263(3) Uani 1 1 d . . . . .
H00E H 0.954789 0.525607 0.756025 0.032 Uiso 1 1 calc R U . . .
C00F C 0.7137(2) 0.43691(6) 0.92973(10) 0.0272(3) Uani 1 1 d . . . . .
C00G C 0.8753(2) 0.47017(7) 0.88167(10) 0.0285(3) Uani 1 1 d . . . . .
H00G H 1.008179 0.470416 0.913705 0.034 Uiso 1 1 calc R U . . .
C00H C 0.5219(2) 0.43584(6) 0.88126(10) 0.0276(3) Uani 1 1 d . . . . .
H00H H 0.411108 0.412657 0.913059 0.033 Uiso 1 1 calc R U . . .
C00I C 0.9217(2) 0.61293(7) 0.41522(10) 0.0292(3) Uani 1 1 d . . . . .
H00I H 1.055901 0.595540 0.428216 0.035 Uiso 1 1 calc R U . . .
C00J C 0.8898(2) 0.65494(7) 0.33157(11) 0.0295(3) Uani 1 1 d . . . . .
H00J H 1.002406 0.666075 0.288050 0.035 Uiso 1 1 calc R U . . .
C00K C 0.8336(2) 0.75310(7) 0.16807(11) 0.0331(3) Uani 1 1 d . . . . .
H00D H 0.949883 0.759892 0.217914 0.040 Uiso 1 1 calc R U . . .
H00F H 0.791749 0.797744 0.141073 0.040 Uiso 1 1 calc R U . . .
C00L C 0.4581(2) 0.74859(7) 0.19527(11) 0.0323(3) Uani 1 1 d . . . . .
H00K H 0.355267 0.712902 0.208024 0.039 Uiso 1 1 calc R U . . .
H00L H 0.455009 0.758957 0.119372 0.039 Uiso 1 1 calc R U . . .
C00M C 0.6007(3) 0.37446(8) 1.07781(11) 0.0390(4) Uani 1 1 d . . . . .
H00M H 0.552613 0.336198 1.035815 0.058 Uiso 1 1 calc R U . . .
H00N H 0.486126 0.405640 1.088724 0.058 Uiso 1 1 calc R U . . .
H00O H 0.652451 0.358389 1.145798 0.058 Uiso 1 1 calc R U . . .
C00N C 0.9063(3) 0.71058(8) 0.07757(12) 0.0418(4) Uani 1 1 d . . . . .
H00P H 0.794148 0.705489 0.026065 0.063 Uiso 1 1 calc R U . . .
H00Q H 0.948001 0.666242 0.103580 0.063 Uiso 1 1 calc R U . . .
H00R H 1.024015 0.732461 0.044421 0.063 Uiso 1 1 calc R U . . .
C00O C 0.3975(3) 0.81119(7) 0.25597(13) 0.0406(4) Uani 1 1 d . . . . .
H00S H 0.260019 0.825863 0.233126 0.061 Uiso 1 1 calc R U . . .
H00T H 0.497315 0.847038 0.242777 0.061 Uiso 1 1 calc R U . . .
H00U H 0.396173 0.800968 0.331095 0.061 Uiso 1 1 calc R U . . .

loop_
_atom_site_aniso_label
_atom_site_aniso_U_11
_atom_site_aniso_U_22
_atom_site_aniso_U_33
_atom_site_aniso_U_23
_atom_site_aniso_U_13
_atom_site_aniso_U_12
O001 0.0213(5) 0.0277(5) 0.0262(5) 0.0038(4) 0.0033(4) 0.0024(4)
O002 0.0236(6) 0.0388(5) 0.0355(5) 0.0087(4) 0.0070(4) 0.0036(4)
O003 0.0357(6) 0.0446(6) 0.0261(5) 0.0099(4) 0.0002(4) -0.0027(5)
N004 0.0283(7) 0.0297(6) 0.0302(6) 0.0070(5) 0.0044(5) 0.0004(5)
C005 0.0237(7) 0.0199(6) 0.0248(6) -0.0038(5) 0.0010(5) -0.0012(5)
C006 0.0227(7) 0.0224(6) 0.0241(6) -0.0037(5) 0.0040(5) -0.0017(5)
C007 0.0244(8) 0.0216(6) 0.0249(6) -0.0009(5) 0.0022(6) -0.0006(5)
C008 0.0258(7) 0.0205(6) 0.0241(6) -0.0025(5) 0.0030(6) 0.0013(5)
C009 0.0227(7) 0.0247(6) 0.0253(6) -0.0021(5) 0.0009(6) -0.0001(5)
C00A 0.0218(7) 0.0255(6) 0.0261(7) -0.0025(5) 0.0005(6) 0.0018(5)
C00B 0.0245(7) 0.0236(6) 0.0278(7) 0.0000(5) 0.0005(6) 0.0023(5)
C00C 0.0263(8) 0.0235(6) 0.0287(7) -0.0009(5) -0.0006(6) -0.0017(5)
C00D 0.0294(8) 0.0222(6) 0.0251(6) -0.0010(5) 0.0003(6) -0.0010(5)
C00E 0.0239(7) 0.0277(7) 0.0273(7) 0.0005(5) 0.0027(6) -0.0012(5)
C00F 0.0328(8) 0.0256(7) 0.0234(7) 0.0001(5) 0.0026(6) 0.0025(5)
C00G 0.0255(8) 0.0327(7) 0.0274(7) -0.0006(6) -0.0012(6) 0.0003(6)
C00H 0.0271(8) 0.0256(7) 0.0301(7) 0.0009(5) 0.0053(6) -0.0035(5)
C00I 0.0223(8) 0.0349(7) 0.0306(7) 0.0024(6) 0.0015(6) 0.0019(6)
C00J 0.0251(8) 0.0348(7) 0.0288(7) 0.0033(6) 0.0056(6) -0.0027(6)
C00K 0.0343(9) 0.0290(7) 0.0360(8) 0.0078(6) 0.0047(7) -0.0031(6)
C00L 0.0322(8) 0.0348(7) 0.0298(7) 0.0091(6) -0.0015(6) -0.0004(6)
C00M 0.0470(10) 0.0420(8) 0.0280(7) 0.0089(6) 0.0027(7) -0.0079(7)
C00N 0.0428(10) 0.0478(9) 0.0352(8) 0.0054(7) 0.0107(7) -0.0027(7)
C00O 0.0373(9) 0.0324(8) 0.0521(9) 0.0095(7) 0.0032(7) 0.0055(6)

loop_
_atom_type_symbol
_atom_type_description
_atom_type_scat_dispersion_real
_atom_type_scat_dispersion_imag
_atom_type_scat_source
C C 0.0181 0.0091 'International Tables Vol C Tables 4.2.6.8 and 6.1.1.4'
H H 0.0000 0.0000 'International Tables Vol C Tables 4.2.6.8 and 6.1.1.4'
N N 0.0311 0.0180 'International Tables Vol C Tables 4.2.6.8 and 6.1.1.4'
O O 0.0492 0.0322 'International Tables Vol C Tables 4.2.6.8 and 6.1.1.4'

loop_
_geom_angle_atom_site_label_1
_geom_angle_atom_site_label_2
_geom_angle_atom_site_label_3
_geom_angle
_geom_angle_site_symmetry_1
_geom_angle_site_symmetry_3
_geom_angle_publ_flag
C006 O001 C007 123.23(10) . . ?
C00F O003 C00M 117.63(12) . . ?
C00D N004 C00K 121.46(12) . . ?
C00D N004 C00L 121.90(11) . . ?
C00L N004 C00K 115.98(11) . . ?
C007 C005 C008 119.57(12) . . ?
C00A C005 C007 117.71(12) . . ?
C00A C005 C008 122.53(13) . . ?
O001 C006 C009 119.35(11) . . ?
O001 C006 C00B 116.66(12) . . ?
C00B C006 C009 123.98(12) . . ?
O001 C007 C005 118.07(11) . . ?
O002 C007 O001 114.60(12) . . ?
O002 C007 C005 127.32(12) . . ?
C00C C008 C005 123.38(12) . . ?
C00C C008 C00E 117.05(12) . . ?
C00E C008 C005 119.57(12) . . ?
C006 C009 C00A 118.38(12) . . ?
C006 C009 C00I 115.98(12) . . ?
C00I C009 C00A 125.62(12) . . ?
C005 C00A C009 123.18(13) . . ?
C005 C00A H00A 118.4 . . ?
C009 C00A H00A 118.4 . . ?
C006 C00B H00B 120.2 . . ?
C006 C00B C00D 119.66(13) . . ?
C00D C00B H00B 120.2 . . ?
C008 C00C H00C 119.2 . . ?
C00H C00C C008 121.52(13) . . ?
C00H C00C H00C 119.2 . . ?
N004 C00D C00B 121.59(13) . . ?
N004 C00D C00J 121.20(12) . . ?
C00B C00D C00J 117.19(12) . . ?
C008 C00E H00E 119.1 . . ?
C00G C00E C008 121.76(13) . . ?
C00G C00E H00E 119.1 . . ?
O003 C00F C00G 115.30(13) . . ?
O003 C00F C00H 125.34(13) . . ?
C00H C00F C00G 119.35(12) . . ?
C00E C00G C00F 120.12(14) . . ?
C00E C00G H00G 119.9 . . ?
C00F C00G H00G 119.9 . . ?
C00C C00H H00H 119.9 . . ?
C00F C00H C00C 120.19(13) . . ?
C00F C00H H00H 119.9 . . ?
C009 C00I H00I 119.2 . . ?
C00J C00I C009 121.58(13) . . ?
C00J C00I H00I 119.2 . . ?
C00D C00J H00J 119.2 . . ?
C00I C00J C00D 121.60(13) . . ?
C00I C00J H00J 119.2 . . ?
N004 C00K H00D 108.9 . . ?
N004 C00K H00F 108.9 . . ?
N004 C00K C00N 113.33(12) . . ?
H00D C00K H00F 107.7 . . ?
C00N C00K H00D 108.9 . . ?
C00N C00K H00F 108.9 . . ?
N004 C00L H00K 109.0 . . ?
N004 C00L H00L 109.0 . . ?
N004 C00L C00O 113.14(13) . . ?
H00K C00L H00L 107.8 . . ?
C00O C00L H00K 109.0 . . ?
C00O C00L H00L 109.0 . . ?
O003 C00M H00M 109.5 . . ?
O003 C00M H00N 109.5 . . ?
O003 C00M H00O 109.5 . . ?
H00M C00M H00N 109.5 . . ?
H00M C00M H00O 109.5 . . ?
H00N C00M H00O 109.5 . . ?
C00K C00N H00P 109.5 . . ?
C00K C00N H00Q 109.5 . . ?
C00K C00N H00R 109.5 . . ?
H00P C00N H00Q 109.5 . . ?
H00P C00N H00R 109.5 . . ?
H00Q C00N H00R 109.5 . . ?
C00L C00O H00S 109.5 . . ?
C00L C00O H00T 109.5 . . ?
C00L C00O H00U 109.5 . . ?
H00S C00O H00T 109.5 . . ?
H00S C00O H00U 109.5 . . ?
H00T C00O H00U 109.5 . . ?

loop_
_geom_bond_atom_site_label_1
_geom_bond_atom_site_label_2
_geom_bond_distance
_geom_bond_site_symmetry_2
_geom_bond_publ_flag
O001 C006 1.3712(16) . ?
O001 C007 1.3846(16) . ?
O002 C007 1.2080(16) . ?
O003 C00F 1.3695(17) . ?
O003 C00M 1.4184(18) . ?
N004 C00D 1.3680(17) . ?
N004 C00K 1.4570(18) . ?
N004 C00L 1.4537(19) . ?
C005 C007 1.4583(19) . ?
C005 C008 1.4838(18) . ?
C005 C00A 1.3565(19) . ?
C006 C009 1.3930(19) . ?
C006 C00B 1.3745(19) . ?
C008 C00C 1.3941(19) . ?
C008 C00E 1.403(2) . ?
C009 C00A 1.4204(19) . ?
C009 C00I 1.4013(19) . ?
C00A H00A 0.9500 . ?
C00B H00B 0.9500 . ?
C00B C00D 1.4007(19) . ?
C00C H00C 0.9500 . ?
C00C C00H 1.3893(19) . ?
C00D C00J 1.419(2) . ?
C00E H00E 0.9500 . ?
C00E C00G 1.3780(19) . ?
C00F C00G 1.390(2) . ?
C00F C00H 1.383(2) . ?
C00G H00G 0.9500 . ?
C00H H00H 0.9500 . ?
C00I H00I 0.9500 . ?
C00I C00J 1.370(2) . ?
C00J H00J 0.9500 . ?
C00K H00D 0.9900 . ?
C00K H00F 0.9900 . ?
C00K C00N 1.512(2) . ?
C00L H00K 0.9900 . ?
C00L H00L 0.9900 . ?
C00L C00O 1.522(2) . ?
C00M H00M 0.9800 . ?
C00M H00N 0.9800 . ?
C00M H00O 0.9800 . ?
C00N H00P 0.9800 . ?
C00N H00Q 0.9800 . ?
C00N H00R 0.9800 . ?
C00O H00S 0.9800 . ?
C00O H00T 0.9800 . ?
C00O H00U 0.9800 . ?

loop_
_geom_torsion_atom_site_label_1
_geom_torsion_atom_site_label_2
_geom_torsion_atom_site_label_3
_geom_torsion_atom_site_label_4
_geom_torsion
_geom_torsion_site_symmetry_1
_geom_torsion_site_symmetry_2
_geom_torsion_site_symmetry_3
_geom_torsion_site_symmetry_4
_geom_torsion_publ_flag
O001 C006 C009 C00A -0.63(18) . . . . ?
O001 C006 C009 C00I -179.05(11) . . . . ?
O001 C006 C00B C00D 178.70(11) . . . . ?
O003 C00F C00G C00E -178.06(12) . . . . ?
O003 C00F C00H C00C 178.31(12) . . . . ?
N004 C00D C00J C00I -179.23(13) . . . . ?
C005 C008 C00C C00H -178.21(12) . . . . ?
C005 C008 C00E C00G 178.56(12) . . . . ?
C006 O001 C007 O002 175.62(11) . . . . ?
C006 O001 C007 C005 -3.05(17) . . . . ?
C006 C009 C00A C005 -1.67(19) . . . . ?
C006 C009 C00I C00J 0.4(2) . . . . ?
C006 C00B C00D N004 179.33(12) . . . . ?
C006 C00B C00D C00J 0.35(18) . . . . ?
C007 O001 C006 C009 3.02(17) . . . . ?
C007 O001 C006 C00B -175.81(11) . . . . ?
C007 C005 C008 C00C 28.92(18) . . . . ?
C007 C005 C008 C00E -150.21(12) . . . . ?
C007 C005 C00A C009 1.59(19) . . . . ?
C008 C005 C007 O001 175.81(10) . . . . ?
C008 C005 C007 O002 -2.7(2) . . . . ?
C008 C005 C00A C009 -173.36(12) . . . . ?
C008 C00C C00H C00F -0.18(19) . . . . ?
C008 C00E C00G C00F -0.5(2) . . . . ?
C009 C006 C00B C00D -0.07(19) . . . . ?
C009 C00I C00J C00D -0.1(2) . . . . ?
C00A C005 C007 O001 0.70(17) . . . . ?
C00A C005 C007 O002 -177.78(13) . . . . ?
C00A C005 C008 C00C -156.22(13) . . . . ?
C00A C005 C008 C00E 24.65(18) . . . . ?
C00A C009 C00I C00J -177.87(13) . . . . ?
C00B C006 C009 C00A 178.11(12) . . . . ?
C00B C006 C009 C00I -0.31(19) . . . . ?
C00B C00D C00J C00I -0.2(2) . . . . ?
C00C C008 C00E C00G -0.62(19) . . . . ?
C00D N004 C00K C00N 91.00(17) . . . . ?
C00D N004 C00L C00O 84.15(16) . . . . ?
C00E C008 C00C C00H 0.94(19) . . . . ?
C00G C00F C00H C00C -0.93(19) . . . . ?
C00H C00F C00G C00E 1.2(2) . . . . ?
C00I C009 C00A C005 176.58(13) . . . . ?
C00K N004 C00D C00B 167.43(12) . . . . ?
C00K N004 C00D C00J -13.63(19) . . . . ?
C00K N004 C00L C00O -86.59(15) . . . . ?
C00L N004 C00D C00B -2.80(19) . . . . ?
C00L N004 C00D C00J 176.13(13) . . . . ?
C00L N004 C00K C00N -98.22(15) . . . . ?
C00M O003 C00F C00G 178.80(12) . . . . ?
C00M O003 C00F C00H -0.46(19) . . . . ?
